data_7245745
loop_
_publ_author_name
'Liu, Xiao-Xu'
'Shi, Pan'
'Dai, Xia-Lin'
'Huang, Yong-Liang'
'Lu, Tongbu'
'Chen, Jia-Mei'

_publ_section_title
;
 Photophysics of charge transfer cocrystals composed of fluorene and its
 heterocyclic analogues as donors and TCNQ as an acceptor
;
_journal_name_full CrystEngComm
_journal_paper_doi 10.1039/D2CE01232D
_journal_year 2022
_chemical_formula_moiety 'C12 H8 S, C12 H4 N4'
_chemical_formula_sum 'C24 H12 N4 S'
_chemical_formula_weight 388.44
_space_group_crystal_system triclinic
_space_group_IT_number 2
_space_group_name_Hall '-P 1'
_space_group_name_H-M_alt 'P -1'
_atom_sites_solution_hydrogens geom
_atom_sites_solution_primary dual
_audit_creation_date 2022-01-26
_audit_creation_method
;
Olex2 1.2
(compiled 2018.05.29 svn.r3508 for OlexSys, GUI svn.r5506)
;
_audit_update_record
;
2022-01-28 deposited with the CCDC.	2022-10-31 downloaded from the CCDC.
;
_cell_angle_alpha 100.164(2)
_cell_angle_beta 98.574(2)
_cell_angle_gamma 98.373(2)
_cell_formula_units_Z 2
_cell_length_a 6.84060(10)
_cell_length_b 8.9140(2)
_cell_length_c 16.3304(3)
_cell_measurement_reflns_used 5351
_cell_measurement_temperature 295.07(17)
_cell_measurement_theta_max 78.7130
_cell_measurement_theta_min 5.0720
_cell_volume 953.96(3)
_computing_cell_refinement 'CrysAlisPro 1.171.39.46e (Rigaku OD, 2018)'
_computing_data_collection 'CrysAlisPro 1.171.39.46e (Rigaku OD, 2018)'
_computing_data_reduction 'CrysAlisPro 1.171.39.46e (Rigaku OD, 2018)'
_computing_molecular_graphics 'Olex2 (Dolomanov et al., 2009)'
_computing_publication_material 'Olex2 (Dolomanov et al., 2009)'
_computing_structure_refinement 'ShelXL (Sheldrick, 2015)'
_computing_structure_solution 'ShelXT (Sheldrick, 2015)'
_diffrn_ambient_environment air
_diffrn_ambient_temperature 295.07(17)
_diffrn_detector 'CCD plate'
_diffrn_measured_fraction_theta_full 0.997
_diffrn_measured_fraction_theta_max 0.972
_diffrn_measurement_details
;
List of Runs (angles in degrees, time in seconds):

  # Type    Start    End  Width  t~exp~   \w     \q     \k     \f   Frames
#--------------------------------------------------------------------------
  1  \w    -25.00  24.00   0.50    0.50    --    0.00 -37.00   0.00   98
  2  \w    -63.00 -36.00   0.50    0.50    --    0.00 -37.00   0.00   54
  3  \w    -89.00 -42.00   0.50    0.50    --    0.00 -77.00-120.00   94
  4  \w    -29.00  68.00   0.50    0.50    --    0.00  37.00   0.00  194
  5  \w    -11.00  29.00   0.50    0.50    --    0.00 -77.00-120.00   80
  6  \w     44.00  85.00   0.50    2.90    --  106.20 -77.00 -60.00   82
  7  \w    158.00 184.00   0.50    2.90    --  106.20  82.00-120.00   52
  8  \w     72.00 130.00   0.50    2.90    --  106.20 -61.00 -30.00  116
  9  \w    144.00 196.00   0.50    2.90    --  106.20  30.00-150.00  104
 10  \w     93.00 140.00   0.50    2.90    --  106.20 -30.00 -60.00   94
 11  \w     80.00 112.00   0.50    2.90    --  106.20 -82.00 -60.00   64
 12  \w     19.00 143.00   0.50    2.90    --  106.20 -82.00 150.00  248
 13  \w    103.00 129.00   0.50    2.90    --  106.20  82.00-120.00   52
 14  \w     74.00  99.00   0.50    2.90    --  106.20  30.00 -90.00   50
 15  \w     45.00  73.00   0.50    2.90    --  106.20 -30.00 -60.00   56
 16  \w    109.00 183.00   0.50    2.90    --  106.20  30.00 -90.00  148
 17  \w     17.00 141.00   0.50    2.90    --  106.20 -82.00-120.00  248
 18  \w     17.00  60.00   0.50    2.90    --  106.20 -82.00  30.00   86
 19  \w     92.00 128.00   0.50    2.90    --  106.20 -82.00  30.00   72
 20  \w     93.00 119.00   0.50    2.90    --  106.20  30.00-150.00   52
 21  \w     81.00 196.00   0.50    2.90    --  106.20  30.00 -30.00  230
 22  \w     29.00  64.00   0.50    2.90    --  106.20 -45.00   0.00   70
 23  \w     31.00  57.00   0.50    2.90    --  106.20 -61.00 -30.00   52
 24  \w     27.00 142.00   0.50    2.90    --  106.20 -82.00   0.00  230
 25  \w     96.00 122.00   0.50    2.90    --  106.20 -82.00 120.00   52
 26  \w     41.00 100.00   0.50    2.90    --  106.20 -45.00  60.00  118
 27  \w     23.00 118.00   0.50    2.90    --  106.20 -61.00 150.00  190
;
_diffrn_measurement_device 'four-circle diffractometer'
_diffrn_measurement_device_type 'XtaLAB AFC12 (RINC): Kappa dual home/near'
_diffrn_measurement_method '\w scans'
_diffrn_orient_matrix_type 'CrysAlisPro convention (1999,Acta A55,543-557)'
_diffrn_orient_matrix_UB_11 0.0080360000
_diffrn_orient_matrix_UB_12 0.1558088000
_diffrn_orient_matrix_UB_13 0.0599940000
_diffrn_orient_matrix_UB_21 -0.0861458000
_diffrn_orient_matrix_UB_22 0.0671523000
_diffrn_orient_matrix_UB_23 -0.0755252000
_diffrn_orient_matrix_UB_31 -0.2146069000
_diffrn_orient_matrix_UB_32 -0.0550955000
_diffrn_orient_matrix_UB_33 0.0137103000
_diffrn_radiation_monochromator mirror
_diffrn_radiation_probe x-ray
_diffrn_radiation_type CuK\a
_diffrn_radiation_wavelength 1.54184
_diffrn_reflns_av_R_equivalents 0.0557
_diffrn_reflns_av_unetI/netI 0.0590
_diffrn_reflns_Laue_measured_fraction_full 0.997
_diffrn_reflns_Laue_measured_fraction_max 0.972
_diffrn_reflns_limit_h_max 4
_diffrn_reflns_limit_h_min -8
_diffrn_reflns_limit_k_max 11
_diffrn_reflns_limit_k_min -11
_diffrn_reflns_limit_l_max 20
_diffrn_reflns_limit_l_min -20
_diffrn_reflns_number 10867
_diffrn_reflns_point_group_measured_fraction_full 0.997
_diffrn_reflns_point_group_measured_fraction_max 0.972
_diffrn_reflns_theta_full 67.684
_diffrn_reflns_theta_max 79.460
_diffrn_reflns_theta_min 5.121
_diffrn_source 'micro-focus sealed X-ray tube'
_diffrn_source_type 'Rigaku (Cu) X-ray Source'
_exptl_absorpt_coefficient_mu 1.641
_exptl_absorpt_correction_T_max 1.00000
_exptl_absorpt_correction_T_min 0.37990
_exptl_absorpt_correction_type multi-scan
_exptl_absorpt_process_details
;
CrysAlisPro 1.171.39.46e (Rigaku Oxford Diffraction, 2018)
Empirical absorption correction using spherical harmonics,
 implemented in SCALE3 ABSPACK scaling algorithm.
;
_exptl_crystal_density_diffrn 1.352
_exptl_crystal_description acicular
_exptl_crystal_F_000 400
_refine_diff_density_max 0.842
_refine_diff_density_min -0.799
_refine_diff_density_rms 0.077
_refine_ls_extinction_method none
_refine_ls_goodness_of_fit_ref 1.063
_refine_ls_hydrogen_treatment constr
_refine_ls_matrix_type full
_refine_ls_number_parameters 262
_refine_ls_number_reflns 4032
_refine_ls_number_restraints 0
_refine_ls_restrained_S_all 1.063
_refine_ls_R_factor_all 0.0796
_refine_ls_R_factor_gt 0.0714
_refine_ls_shift/su_max 0.000
_refine_ls_shift/su_mean 0.000
_refine_ls_structure_factor_coef Fsqd
_refine_ls_weighting_details 'w=1/[\s^2^(Fo^2^)+(0.1211P)^2^+0.3232P] where P=(Fo^2^+2Fc^2^)/3'
_refine_ls_weighting_scheme calc
_refine_ls_wR_factor_gt 0.2023
_refine_ls_wR_factor_ref 0.2094
_reflns_Friedel_coverage 0.000
_reflns_number_gt 3414
_reflns_number_total 4032
_reflns_threshold_expression 'I > 2\s(I)'
_cod_data_source_file d2ce01232d2.cif
_cod_data_source_block Dibenzothiophene_7-7-8-8-Tetracyanoquinodimethane
_cod_database_code 7245745
_shelx_shelxl_version_number 2016/6
_chemical_oxdiff_formula 'C H N'
_shelx_space_group_comment
;
The symmetry employed for this shelxl refinement is uniquely defined
by the following loop, which should always be used as a source of
symmetry information in preference to the above space-group names.
They are only intended as comments.
;
_reflns_odcompleteness_completeness 99.26
_reflns_odcompleteness_iscentric 1
_reflns_odcompleteness_theta 74.33
_olex2_refinement_description
;
1. Fixed Uiso
 At 1.2 times of:
  All C(H) groups
2.a Aromatic/amide H refined with riding coordinates:
 C18(H18), C17(H17), C19(H19), C20(H20), C8(H8), C5(H5), C9(H9), C11(H11),
 C10(H10), C4(H4), C2(H2), C3(H3)
;
_olex2_submission_special_instructions 'No special instructions were received'
_oxdiff_exptl_absorpt_empirical_details
;
Empirical correction (ABSPACK) includes:
- Absorption correction using spherical harmonics
- Frame scaling
;
_oxdiff_exptl_absorpt_empirical_full_max 3.776
_oxdiff_exptl_absorpt_empirical_full_min 0.368

loop_
_space_group_symop_operation_xyz
'x, y, z'
'-x, -y, -z'

loop_
_atom_site_label
_atom_site_type_symbol
_atom_site_fract_x
_atom_site_fract_y
_atom_site_fract_z
_atom_site_U_iso_or_equiv
_atom_site_adp_type
_atom_site_occupancy
_atom_site_site_symmetry_order
_atom_site_calc_flag
_atom_site_refinement_flags_posn
_atom_site_refinement_flags_adp
_atom_site_refinement_flags_occupancy
_atom_site_disorder_assembly
_atom_site_disorder_group
S1 S 0.02439(9) 0.13776(8) 0.15398(4) 0.0604(3) Uani 1 1 d . . . . .
C21 C 0.5835(3) 1.1322(2) 0.32324(13) 0.0379(4) Uani 1 1 d . . . . .
C16 C 0.4790(3) 0.8654(2) 0.19279(13) 0.0371(4) Uani 1 1 d . . . . .
C18 C 0.5059(3) 0.8520(2) 0.28047(13) 0.0390(4) Uani 1 1 d . . . . .
H18 H 0.488959 0.754619 0.294194 0.047 Uiso 1 1 calc R . . . .
C15 C 0.4269(3) 0.7357(2) 0.12906(14) 0.0412(5) Uani 1 1 d . . . . .
C22 C 0.6343(3) 1.2619(2) 0.38700(13) 0.0407(5) Uani 1 1 d . . . . .
C7 C 0.0528(3) 0.0389(3) 0.29607(14) 0.0411(5) Uani 1 1 d . . . . .
C17 C 0.5071(3) 1.0180(2) 0.17361(13) 0.0401(4) Uani 1 1 d . . . . .
H17 H 0.490816 1.028727 0.117490 0.048 Uiso 1 1 calc R . . . .
C19 C 0.5567(3) 1.1452(2) 0.23579(13) 0.0400(4) Uani 1 1 d . . . . .
H19 H 0.573743 1.242703 0.222120 0.048 Uiso 1 1 calc R . . . .
C20 C 0.5554(3) 0.9795(2) 0.34241(13) 0.0400(4) Uani 1 1 d . . . . .
H20 H 0.571807 0.968996 0.398565 0.048 Uiso 1 1 calc R . . . .
C6 C -0.0022(3) -0.0988(3) 0.23004(14) 0.0431(5) Uani 1 1 d . . . . .
N3 N 0.6882(4) 1.5405(2) 0.36116(16) 0.0687(7) Uani 1 1 d . . . . .
N2 N 0.3686(4) 0.4606(3) 0.15969(18) 0.0723(7) Uani 1 1 d . . . . .
C24 C 0.6627(4) 1.2527(3) 0.47447(15) 0.0488(5) Uani 1 1 d . . . . .
C23 C 0.6637(4) 1.4161(3) 0.37119(15) 0.0489(5) Uani 1 1 d . . . . .
C12 C 0.0726(3) 0.1749(3) 0.26346(16) 0.0479(5) Uani 1 1 d . . . . .
N4 N 0.6869(4) 1.2490(3) 0.54481(15) 0.0681(6) Uani 1 1 d . . . . .
C8 C 0.0865(3) 0.0500(3) 0.38386(15) 0.0480(5) Uani 1 1 d . . . . .
H8 H 0.074540 -0.038916 0.406492 0.058 Uiso 1 1 calc R . . . .
N1 N 0.3807(4) 0.7546(3) -0.02818(16) 0.0744(7) Uani 1 1 d . . . . .
C14 C 0.3944(4) 0.5826(3) 0.14600(15) 0.0495(5) Uani 1 1 d . . . . .
C13 C 0.4007(4) 0.7457(3) 0.04169(15) 0.0500(5) Uani 1 1 d . . . . .
C1 C -0.0248(3) -0.0608(3) 0.14941(15) 0.0520(6) Uani 1 1 d . . . . .
C5 C -0.0364(4) -0.2538(3) 0.23731(17) 0.0536(6) Uani 1 1 d . . . . .
H5 H -0.022890 -0.279958 0.290284 0.064 Uiso 1 1 calc R . . . .
C9 C 0.1377(4) 0.1943(3) 0.43631(17) 0.0597(6) Uani 1 1 d . . . . .
H9 H 0.160143 0.202267 0.494626 0.072 Uiso 1 1 calc R . . . .
C11 C 0.1260(4) 0.3212(3) 0.3184(2) 0.0606(7) Uani 1 1 d . . . . .
H11 H 0.140351 0.411444 0.297111 0.073 Uiso 1 1 calc R . . . .
C10 C 0.1561(4) 0.3274(3) 0.4033(2) 0.0662(7) Uani 1 1 d . . . . .
H10 H 0.189811 0.423372 0.440053 0.079 Uiso 1 1 calc R . . . .
C4 C -0.0903(4) -0.3673(4) 0.1651(2) 0.0700(8) Uani 1 1 d . . . . .
H4 H -0.112462 -0.470854 0.169281 0.084 Uiso 1 1 calc R . . . .
C2 C -0.0808(4) -0.1784(5) 0.07651(18) 0.0710(9) Uani 1 1 d . . . . .
H2 H -0.096199 -0.154376 0.023039 0.085 Uiso 1 1 calc R . . . .
C3 C -0.1119(4) -0.3282(4) 0.0856(2) 0.0787(10) Uani 1 1 d . . . . .
H3 H -0.148657 -0.406772 0.037591 0.094 Uiso 1 1 calc R . . . .

loop_
_atom_site_aniso_label
_atom_site_aniso_U_11
_atom_site_aniso_U_22
_atom_site_aniso_U_33
_atom_site_aniso_U_23
_atom_site_aniso_U_13
_atom_site_aniso_U_12
S1 0.0492(4) 0.0824(5) 0.0544(4) 0.0353(3) 0.0077(3) 0.0032(3)
C21 0.0374(10) 0.0353(9) 0.0428(11) 0.0110(8) 0.0100(8) 0.0053(7)
C16 0.0351(10) 0.0371(10) 0.0393(10) 0.0100(7) 0.0080(7) 0.0031(7)
C18 0.0428(11) 0.0341(9) 0.0414(10) 0.0127(8) 0.0090(8) 0.0036(7)
C15 0.0384(10) 0.0397(10) 0.0425(11) 0.0068(8) 0.0055(8) 0.0016(8)
C22 0.0447(11) 0.0356(10) 0.0420(11) 0.0095(8) 0.0095(8) 0.0041(8)
C7 0.0303(10) 0.0483(11) 0.0445(11) 0.0107(9) 0.0061(8) 0.0050(8)
C17 0.0444(11) 0.0392(10) 0.0384(10) 0.0126(8) 0.0081(8) 0.0060(8)
C19 0.0448(11) 0.0350(9) 0.0426(11) 0.0147(8) 0.0088(8) 0.0051(8)
C20 0.0471(11) 0.0366(10) 0.0376(10) 0.0121(8) 0.0098(8) 0.0039(8)
C6 0.0320(10) 0.0527(12) 0.0431(11) 0.0079(9) 0.0081(8) 0.0034(8)
N3 0.0996(19) 0.0400(11) 0.0661(14) 0.0155(10) 0.0138(13) 0.0061(11)
N2 0.0913(18) 0.0403(11) 0.0825(17) 0.0114(10) 0.0199(14) -0.0003(11)
C24 0.0610(14) 0.0386(10) 0.0456(12) 0.0087(8) 0.0105(10) 0.0042(9)
C23 0.0610(14) 0.0377(11) 0.0468(12) 0.0075(9) 0.0101(10) 0.0056(9)
C12 0.0352(11) 0.0558(13) 0.0547(13) 0.0192(10) 0.0076(9) 0.0054(9)
N4 0.0965(19) 0.0591(13) 0.0486(13) 0.0136(10) 0.0142(12) 0.0092(12)
C8 0.0445(12) 0.0549(13) 0.0447(12) 0.0118(9) 0.0073(9) 0.0075(9)
N1 0.0869(18) 0.0867(18) 0.0471(13) 0.0140(11) 0.0039(11) 0.0155(14)
C14 0.0534(13) 0.0404(11) 0.0500(12) 0.0030(9) 0.0086(10) 0.0010(9)
C13 0.0510(13) 0.0502(12) 0.0443(12) 0.0057(9) 0.0044(9) 0.0036(10)
C1 0.0334(11) 0.0753(16) 0.0438(12) 0.0116(11) 0.0055(8) -0.0001(10)
C5 0.0461(13) 0.0523(13) 0.0591(14) 0.0060(10) 0.0096(10) 0.0044(10)
C9 0.0530(14) 0.0710(16) 0.0481(13) -0.0008(11) 0.0071(10) 0.0062(11)
C11 0.0500(14) 0.0455(12) 0.085(2) 0.0152(12) 0.0121(12) 0.0036(10)
C10 0.0576(16) 0.0544(15) 0.0763(19) -0.0076(13) 0.0118(13) 0.0019(12)
C4 0.0505(15) 0.0586(15) 0.088(2) -0.0102(14) 0.0108(13) -0.0001(11)
C2 0.0497(15) 0.111(3) 0.0415(13) -0.0004(14) 0.0082(10) -0.0013(14)
C3 0.0508(15) 0.093(2) 0.0696(19) -0.0282(17) 0.0085(13) -0.0028(14)

loop_
_atom_type_symbol
_atom_type_description
_atom_type_scat_dispersion_real
_atom_type_scat_dispersion_imag
_atom_type_scat_source
C C 0.0181 0.0091 'International Tables Vol C Tables 4.2.6.8 and 6.1.1.4'
H H 0.0000 0.0000 'International Tables Vol C Tables 4.2.6.8 and 6.1.1.4'
N N 0.0311 0.0180 'International Tables Vol C Tables 4.2.6.8 and 6.1.1.4'
S S 0.3331 0.5567 'International Tables Vol C Tables 4.2.6.8 and 6.1.1.4'

loop_
_geom_angle_atom_site_label_1
_geom_angle_atom_site_label_2
_geom_angle_atom_site_label_3
_geom_angle
_geom_angle_site_symmetry_1
_geom_angle_site_symmetry_3
_geom_angle_publ_flag
C12 S1 C1 91.38(11) . . ?
C22 C21 C19 120.97(18) . . ?
C22 C21 C20 120.73(19) . . ?
C19 C21 C20 118.30(18) . . ?
C15 C16 C18 120.82(18) . . ?
C15 C16 C17 120.75(19) . . ?
C17 C16 C18 118.43(18) . . ?
C16 C18 H18 119.8 . . ?
C20 C18 C16 120.46(18) . . ?
C20 C18 H18 119.8 . . ?
C16 C15 C14 122.1(2) . . ?
C16 C15 C13 121.93(19) . . ?
C13 C15 C14 115.96(19) . . ?
C21 C22 C24 122.25(19) . . ?
C21 C22 C23 122.82(19) . . ?
C24 C22 C23 114.93(19) . . ?
C12 C7 C6 112.2(2) . . ?
C8 C7 C6 128.5(2) . . ?
C8 C7 C12 119.3(2) . . ?
C16 C17 H17 119.5 . . ?
C19 C17 C16 120.91(19) . . ?
C19 C17 H17 119.5 . . ?
C21 C19 H19 119.6 . . ?
C17 C19 C21 120.78(18) . . ?
C17 C19 H19 119.6 . . ?
C21 C20 H20 119.4 . . ?
C18 C20 C21 121.13(19) . . ?
C18 C20 H20 119.4 . . ?
C1 C6 C7 111.1(2) . . ?
C5 C6 C7 129.0(2) . . ?
C5 C6 C1 119.8(2) . . ?
N4 C24 C22 178.4(2) . . ?
N3 C23 C22 178.0(2) . . ?
C7 C12 S1 112.54(18) . . ?
C7 C12 C11 120.4(2) . . ?
C11 C12 S1 127.0(2) . . ?
C7 C8 H8 120.4 . . ?
C9 C8 C7 119.2(2) . . ?
C9 C8 H8 120.4 . . ?
N2 C14 C15 179.9(3) . . ?
N1 C13 C15 179.5(3) . . ?
C6 C1 S1 112.73(18) . . ?
C2 C1 S1 127.1(2) . . ?
C2 C1 C6 120.1(3) . . ?
C6 C5 H5 120.4 . . ?
C4 C5 C6 119.1(3) . . ?
C4 C5 H5 120.4 . . ?
C8 C9 H9 119.6 . . ?
C8 C9 C10 120.9(3) . . ?
C10 C9 H9 119.6 . . ?
C12 C11 H11 120.7 . . ?
C10 C11 C12 118.6(2) . . ?
C10 C11 H11 120.7 . . ?
C9 C10 H10 119.2 . . ?
C11 C10 C9 121.6(2) . . ?
C11 C10 H10 119.2 . . ?
C5 C4 H4 119.7 . . ?
C5 C4 C3 120.5(3) . . ?
C3 C4 H4 119.7 . . ?
C1 C2 H2 120.7 . . ?
C3 C2 C1 118.7(3) . . ?
C3 C2 H2 120.7 . . ?
C4 C3 H3 119.1 . . ?
C2 C3 C4 121.8(3) . . ?
C2 C3 H3 119.1 . . ?

loop_
_geom_bond_atom_site_label_1
_geom_bond_atom_site_label_2
_geom_bond_distance
_geom_bond_site_symmetry_2
_geom_bond_publ_flag
S1 C12 1.732(3) . ?
S1 C1 1.739(3) . ?
C21 C22 1.375(3) . ?
C21 C19 1.440(3) . ?
C21 C20 1.443(3) . ?
C16 C18 1.444(3) . ?
C16 C15 1.376(3) . ?
C16 C17 1.442(3) . ?
C18 H18 0.9300 . ?
C18 C20 1.345(3) . ?
C15 C14 1.432(3) . ?
C15 C13 1.431(3) . ?
C22 C24 1.431(3) . ?
C22 C23 1.434(3) . ?
C7 C6 1.445(3) . ?
C7 C12 1.404(3) . ?
C7 C8 1.401(3) . ?
C17 H17 0.9300 . ?
C17 C19 1.346(3) . ?
C19 H19 0.9300 . ?
C20 H20 0.9300 . ?
C6 C1 1.409(3) . ?
C6 C5 1.396(3) . ?
N3 C23 1.142(3) . ?
N2 C14 1.142(3) . ?
C24 N4 1.143(3) . ?
C12 C11 1.411(4) . ?
C8 H8 0.9300 . ?
C8 C9 1.379(4) . ?
N1 C13 1.147(3) . ?
C1 C2 1.403(4) . ?
C5 H5 0.9300 . ?
C5 C4 1.375(4) . ?
C9 H9 0.9300 . ?
C9 C10 1.384(4) . ?
C11 H11 0.9300 . ?
C11 C10 1.361(4) . ?
C10 H10 0.9300 . ?
C4 H4 0.9300 . ?
C4 C3 1.394(5) . ?
C2 H2 0.9300 . ?
C2 C3 1.359(5) . ?
C3 H3 0.9300 . ?

loop_
_geom_torsion_atom_site_label_1
_geom_torsion_atom_site_label_2
_geom_torsion_atom_site_label_3
_geom_torsion_atom_site_label_4
_geom_torsion
_geom_torsion_site_symmetry_1
_geom_torsion_site_symmetry_2
_geom_torsion_site_symmetry_3
_geom_torsion_site_symmetry_4
_geom_torsion_publ_flag
S1 C12 C11 C10 179.3(2) . . . . ?
S1 C1 C2 C3 179.6(2) . . . . ?
C16 C18 C20 C21 -0.2(3) . . . . ?
C16 C17 C19 C21 0.2(3) . . . . ?
C18 C16 C15 C14 0.9(3) . . . . ?
C18 C16 C15 C13 -179.53(19) . . . . ?
C18 C16 C17 C19 -0.2(3) . . . . ?
C15 C16 C18 C20 -179.5(2) . . . . ?
C15 C16 C17 C19 179.5(2) . . . . ?
C22 C21 C19 C17 180.0(2) . . . . ?
C22 C21 C20 C18 -179.9(2) . . . . ?
C7 C6 C1 S1 1.1(2) . . . . ?
C7 C6 C1 C2 -179.1(2) . . . . ?
C7 C6 C5 C4 179.2(2) . . . . ?
C7 C12 C11 C10 -0.5(4) . . . . ?
C7 C8 C9 C10 0.0(4) . . . . ?
C17 C16 C18 C20 0.2(3) . . . . ?
C17 C16 C15 C14 -178.9(2) . . . . ?
C17 C16 C15 C13 0.7(3) . . . . ?
C19 C21 C22 C24 -179.8(2) . . . . ?
C19 C21 C22 C23 -0.1(3) . . . . ?
C19 C21 C20 C18 0.2(3) . . . . ?
C20 C21 C22 C24 0.4(3) . . . . ?
C20 C21 C22 C23 -180.0(2) . . . . ?
C20 C21 C19 C17 -0.2(3) . . . . ?
C6 C7 C12 S1 0.3(2) . . . . ?
C6 C7 C12 C11 -179.9(2) . . . . ?
C6 C7 C8 C9 -179.8(2) . . . . ?
C6 C1 C2 C3 -0.1(4) . . . . ?
C6 C5 C4 C3 -0.4(4) . . . . ?
C12 S1 C1 C6 -0.83(18) . . . . ?
C12 S1 C1 C2 179.5(2) . . . . ?
C12 C7 C6 C1 -0.9(3) . . . . ?
C12 C7 C6 C5 -179.6(2) . . . . ?
C12 C7 C8 C9 0.3(3) . . . . ?
C12 C11 C10 C9 0.7(4) . . . . ?
C8 C7 C6 C1 179.2(2) . . . . ?
C8 C7 C6 C5 0.5(4) . . . . ?
C8 C7 C12 S1 -179.81(16) . . . . ?
C8 C7 C12 C11 0.0(3) . . . . ?
C8 C9 C10 C11 -0.5(4) . . . . ?
C1 S1 C12 C7 0.31(18) . . . . ?
C1 S1 C12 C11 -179.5(2) . . . . ?
C1 C6 C5 C4 0.5(4) . . . . ?
C1 C2 C3 C4 0.2(5) . . . . ?
C5 C6 C1 S1 179.99(17) . . . . ?
C5 C6 C1 C2 -0.3(4) . . . . ?
C5 C4 C3 C2 0.1(5) . . . . ?
